data_4072591
loop_
_publ_author_name
'Kaul, Franz A. R.'
'Puchta, Gerd T.'
'Frey, Guido D.'
'Herdtweck, Eberhardt'
'Herrmann, Wolfgang A.'

_publ_section_title
;
 Iminopyridine Complexes of 3d Metals for Ethylene Polymerization:&#x00A0;
 Comparative Structural Studies and Ligand Size Controlled Chain
 Termination
;
_journal_issue 4
_journal_name_full Organometallics
_journal_page_first 988
_journal_paper_doi 10.1021/om060857q
_journal_volume 26
_journal_year 2007
_chemical_compound_source ' see text '
_chemical_formula_moiety 'C33 H27 Cl2 Fe N3'
_chemical_formula_sum 'C33 H27 Cl2 Fe N3'
_chemical_formula_weight 592.33
_chemical_name_systematic
;
 not known
;
_space_group_IT_number 14
_symmetry_cell_setting monoclinic
_symmetry_Int_Tables_number 14
_symmetry_space_group_name_Hall '-P 2yn'
_symmetry_space_group_name_H-M 'P 1 21/n 1'
_atom_sites_solution_hydrogens difmap
_atom_sites_solution_primary direct
_atom_sites_solution_secondary difmap
_cell_angle_alpha 90
_cell_angle_beta 104.136(1)
_cell_angle_gamma 90
_cell_formula_units_Z 4
_cell_length_a 12.6461(3)
_cell_length_b 16.1220(2)
_cell_length_c 15.8418(3)
_cell_measurement_reflns_used 43241
_cell_measurement_temperature 143(1)
_cell_measurement_theta_max 25.38
_cell_measurement_theta_min 2.33
_cell_volume 3132.03(10)
_computing_cell_refinement 'DENZO (Nonius, 1998b)'
_computing_data_collection 'Kappa-CCD Control Software (Nonius, 1998a)'
_computing_data_reduction 'DENZO (Nonius, 1998b)'
_computing_molecular_graphics 'PLATON (Spek, 2006)'
_computing_publication_material 'PLATON (Spek, 2006)'
_computing_structure_refinement 'SHELXL97 (Sheldrick, 1998)'
_computing_structure_solution 'SIR92 (Altomare, 1994)'
_diffrn_ambient_temperature 143(1)
_diffrn_detector ' CCD plate '
_diffrn_detector_area_resol_mean 18
_diffrn_measured_fraction_theta_full 0.994
_diffrn_measured_fraction_theta_max 0.994
_diffrn_measurement_device ' \k-geometry diffractometer '
_diffrn_measurement_device_type ' Nonius \k-CCD diffractometer'
_diffrn_measurement_method ' phi- and omega-rotation '
_diffrn_radiation_monochromator graphite
_diffrn_radiation_source 'NONIUS FR 591 rotating anode'
_diffrn_radiation_type 'Mo K\a'
_diffrn_radiation_wavelength 0.71073
_diffrn_reflns_av_R_equivalents 0.020
_diffrn_reflns_av_sigmaI/netI 0.0307
_diffrn_reflns_limit_h_max 15
_diffrn_reflns_limit_h_min -15
_diffrn_reflns_limit_k_max 20
_diffrn_reflns_limit_k_min -20
_diffrn_reflns_limit_l_max 19
_diffrn_reflns_limit_l_min -19
_diffrn_reflns_number 12033
_diffrn_reflns_reduction_process
;
 with the Kappa CCD software Scale-Pack 
;
_diffrn_reflns_theta_full 26.20
_diffrn_reflns_theta_max 26.20
_diffrn_reflns_theta_min 1.83
_exptl_absorpt_coefficient_mu 0.677
_exptl_absorpt_correction_T_max 0.973
_exptl_absorpt_correction_T_min 0.867
_exptl_absorpt_correction_type multi-scan
_exptl_absorpt_process_details
;
 Denzo-SNM; Scale-Pack
;
_exptl_crystal_colour ' blue '
_exptl_crystal_density_diffrn 1.256
_exptl_crystal_density_meas ?
_exptl_crystal_density_method 'Not Measured'
_exptl_crystal_description ' plate '
_exptl_crystal_F_000 1224
_exptl_crystal_size_max 0.41
_exptl_crystal_size_mid 0.18
_exptl_crystal_size_min 0.04
_refine_diff_density_max 0.277
_refine_diff_density_min -0.409
_refine_diff_density_rms 0.046
_refine_ls_extinction_method none
_refine_ls_goodness_of_fit_ref 1.027
_refine_ls_hydrogen_treatment refall
_refine_ls_matrix_type full
_refine_ls_number_parameters 460
_refine_ls_number_reflns 6247
_refine_ls_number_restraints 0
_refine_ls_restrained_S_all 1.027
_refine_ls_R_factor_all 0.0401
_refine_ls_R_factor_gt 0.0320
_refine_ls_shift/su_max 0.001
_refine_ls_shift/su_mean 0.000
_refine_ls_structure_factor_coef Fsqd
_refine_ls_weighting_details 'calc w=1/[\s^2^(Fo^2^)+(0.0318P)^2^+1.4244P] where P=(Fo^2^+2Fc^2^)/3'
_refine_ls_weighting_scheme sigma
_refine_ls_wR_factor_gt 0.0712
_refine_ls_wR_factor_ref 0.0738
_reflns_number_gt 5303
_reflns_number_total 6247
_reflns_threshold_expression >2sigma(I)
_cod_data_source_file om060857qsi20060919_050002.cif
_cod_data_source_block KAUB-4024-143
_cod_depositor_comments
;
The following automatic conversions were performed:

'_symmetry_cell_setting' value 'Monoclinic' changed to 'monoclinic'
according to /home/saulius/struct/CIF-dictionaries/cif_core.dic
dictionary named 'cif_core.dic' version 2.4.1 from 2010-06-29.

Automatic conversion script
Id: cif_fix_values 1715 2011-07-08 13:25:40Z adriana 

The following automatic conversions were performed:

'_exptl_crystal_density_meas' value 'none' was changed to '?' - the
value is perceived as not measured.

Automatic conversion script
Id: cif_fix_values 3008 2015-01-20 13:52:24Z robertas 
;
_cod_original_cell_volume 3132.0(1)
_cod_original_sg_symbol_H-M 'P 21/n'
_cod_database_code 4072591

loop_
_symmetry_equiv_pos_as_xyz
x,y,z
1/2-x,1/2+y,1/2-z
-x,-y,-z
1/2+x,1/2-y,1/2+z

loop_
_atom_site_aniso_label
_atom_site_aniso_U_11
_atom_site_aniso_U_22
_atom_site_aniso_U_33
_atom_site_aniso_U_23
_atom_site_aniso_U_13
_atom_site_aniso_U_12
Fe 0.0211(1) 0.0172(1) 0.0167(1) 0.0019(1) 0.0060(1) -0.0015(1)
Cl1 0.0687(4) 0.0230(2) 0.0457(3) -0.0112(2) 0.0382(3) -0.0117(2)
Cl2 0.0288(2) 0.0252(2) 0.0307(2) 0.0095(2) -0.0003(2) -0.0003(2)
N1 0.0235(7) 0.0174(7) 0.0203(7) 0.0015(6) 0.0081(6) 0.0005(6)
N2 0.0220(7) 0.0166(7) 0.0210(7) -0.0002(5) 0.0090(6) -0.0006(6)
N3 0.0209(7) 0.0189(7) 0.0195(7) -0.0024(6) 0.0073(6) -0.0016(6)
C1 0.0221(9) 0.0197(8) 0.0197(8) -0.0002(7) 0.0056(7) 0.0022(7)
C2 0.0304(10) 0.0270(10) 0.0217(9) 0.0027(7) 0.0029(8) 0.0031(8)
C3 0.0407(11) 0.0250(9) 0.0188(9) 0.0051(7) 0.0062(8) 0.0013(8)
C4 0.0372(11) 0.0191(9) 0.0227(9) 0.0006(7) 0.0132(8) -0.0020(8)
C5 0.0279(9) 0.0152(8) 0.0202(8) -0.0013(6) 0.0114(7) -0.0006(7)
C6 0.0221(9) 0.0193(8) 0.0231(8) 0.0006(7) 0.0061(7) 0.0029(7)
C7 0.0213(10) 0.0437(12) 0.0337(11) 0.0126(10) 0.0025(8) -0.0011(9)
C8 0.0273(9) 0.0166(8) 0.0224(9) -0.0040(7) 0.0126(7) -0.0027(7)
C9 0.0270(10) 0.0271(10) 0.0313(11) 0.0021(8) 0.0136(9) -0.0047(8)
C10 0.0165(8) 0.0203(8) 0.0236(9) 0.0034(7) 0.0069(7) -0.0003(6)
C11 0.0162(8) 0.0213(8) 0.0244(9) 0.0024(7) 0.0030(7) 0.0009(7)
C12 0.0211(9) 0.0201(9) 0.0313(10) 0.0023(7) 0.0061(7) -0.0021(7)
C13 0.0230(9) 0.0298(10) 0.0315(10) 0.0086(8) 0.0124(8) -0.0012(8)
C14 0.0286(10) 0.0306(10) 0.0259(10) 0.0003(8) 0.0132(8) 0.0017(8)
C15 0.0266(9) 0.0216(9) 0.0288(9) -0.0007(7) 0.0109(8) -0.0020(7)
C16 0.0238(9) 0.0166(8) 0.0238(9) 0.0019(7) 0.0039(7) -0.0007(7)
C17 0.0236(10) 0.0293(10) 0.0306(10) -0.0001(8) 0.0024(8) -0.0042(8)
C18 0.0357(11) 0.0279(10) 0.0274(10) -0.0041(8) -0.0003(8) -0.0050(8)
C19 0.0424(12) 0.0241(9) 0.0221(9) -0.0004(8) 0.0046(8) 0.0052(8)
C20 0.0265(10) 0.0258(9) 0.0252(9) 0.0038(7) 0.0079(7) 0.0047(8)
C21 0.0227(9) 0.0196(8) 0.0241(9) 0.0018(7) 0.0040(7) -0.0007(7)
C22 0.0226(9) 0.0185(8) 0.0233(9) -0.0002(7) 0.0065(7) -0.0067(7)
C23 0.0327(10) 0.0228(9) 0.0244(9) -0.0033(7) 0.0093(8) -0.0046(8)
C24 0.0421(12) 0.0286(10) 0.0208(9) -0.0035(8) 0.0023(8) -0.0106(9)
C25 0.0280(10) 0.0287(10) 0.0303(10) 0.0002(8) -0.0029(8) -0.0071(8)
C26 0.0244(9) 0.0257(9) 0.0305(10) -0.0017(8) 0.0035(8) -0.0036(8)
C27 0.0208(9) 0.0216(8) 0.0238(9) 0.0000(7) 0.0053(7) -0.0057(7)
C28 0.0240(9) 0.0185(8) 0.0227(9) -0.0008(7) 0.0043(7) 0.0007(7)
C29 0.0234(9) 0.0319(10) 0.0305(10) -0.0024(8) 0.0068(8) 0.0000(8)
C30 0.0342(11) 0.0340(11) 0.0310(10) -0.0003(8) 0.0145(9) 0.0048(9)
C31 0.0452(12) 0.0221(9) 0.0201(9) 0.0000(7) 0.0072(8) 0.0073(8)
C32 0.0298(10) 0.0203(9) 0.0238(9) 0.0006(7) -0.0015(8) -0.0010(8)
C33 0.0240(9) 0.0204(9) 0.0252(9) 0.0021(7) 0.0053(7) 0.0008(7)

loop_
_atom_site_label
_atom_site_type_symbol
_atom_site_thermal_displace_type
_atom_site_fract_x
_atom_site_fract_y
_atom_site_fract_z
_atom_site_occupancy
_atom_site_U_iso_or_equiv
Fe Fe Uani 0.53439(2) 0.21778(1) 0.37558(1) 1.000 0.0181(1)
Cl1 Cl Uani 0.56596(5) 0.10479(3) 0.29415(4) 1.000 0.0416(2)
Cl2 Cl Uani 0.47083(4) 0.33507(3) 0.30057(3) 1.000 0.0295(1)
N1 N Uani 0.57894(11) 0.16518(8) 0.50029(9) 1.000 0.0199(4)
N2 N Uani 0.70265(11) 0.25709(8) 0.43358(9) 1.000 0.0192(4)
N3 N Uani 0.38471(11) 0.17262(8) 0.40502(9) 1.000 0.0194(4)
C1 C Uani 0.68372(14) 0.16760(10) 0.54530(11) 1.000 0.0204(5)
C2 C Uani 0.72093(17) 0.11921(11) 0.61925(12) 1.000 0.0270(6)
C3 C Uani 0.64704(17) 0.06719(12) 0.64498(12) 1.000 0.0284(6)
C4 C Uani 0.53851(16) 0.06655(11) 0.59972(11) 1.000 0.0253(6)
C5 C Uani 0.50636(14) 0.11768(10) 0.52719(11) 1.000 0.0201(5)
C6 C Uani 0.75203(14) 0.22484(10) 0.50692(11) 1.000 0.0214(5)
C7 C Uani 0.86820(16) 0.23832(15) 0.55386(15) 1.000 0.0336(6)
C8 C Uani 0.39325(14) 0.12650(10) 0.47286(11) 1.000 0.0210(5)
C9 C Uani 0.30196(16) 0.08520(12) 0.50124(14) 1.000 0.0273(6)
C10 C Uani 0.75846(13) 0.30979(10) 0.38548(11) 1.000 0.0198(5)
C11 C Uani 0.79190(13) 0.39064(10) 0.41187(11) 1.000 0.0210(5)
C12 C Uani 0.84562(14) 0.43555(11) 0.35923(12) 1.000 0.0242(5)
C13 C Uani 0.86201(15) 0.40326(12) 0.28248(12) 1.000 0.0271(6)
C14 C Uani 0.82495(15) 0.32452(12) 0.25620(12) 1.000 0.0272(6)
C15 C Uani 0.77319(15) 0.27757(11) 0.30761(12) 1.000 0.0250(5)
C16 C Uani 0.76836(14) 0.43116(10) 0.48949(11) 1.000 0.0217(5)
C17 C Uani 0.85150(16) 0.47010(12) 0.55103(12) 1.000 0.0286(6)
C18 C Uani 0.82870(17) 0.51423(12) 0.61927(13) 1.000 0.0317(6)
C19 C Uani 0.72259(17) 0.52049(12) 0.62754(12) 1.000 0.0301(6)
C20 C Uani 0.63932(16) 0.48122(11) 0.56770(12) 1.000 0.0256(5)
C21 C Uani 0.66146(15) 0.43657(10) 0.49925(11) 1.000 0.0224(5)
C22 C Uani 0.28092(14) 0.19354(10) 0.34925(11) 1.000 0.0213(5)
C23 C Uani 0.26056(16) 0.16688(11) 0.26292(12) 1.000 0.0262(5)
C24 C Uani 0.16308(17) 0.18808(12) 0.20471(13) 1.000 0.0314(6)
C25 C Uani 0.08732(16) 0.23603(12) 0.23189(13) 1.000 0.0307(6)
C26 C Uani 0.10871(15) 0.26356(11) 0.31720(12) 1.000 0.0274(5)
C27 C Uani 0.20592(14) 0.24360(10) 0.37769(11) 1.000 0.0221(5)
C28 C Uani 0.22618(14) 0.27861(10) 0.46719(11) 1.000 0.0220(5)
C29 C Uani 0.14329(16) 0.27681(12) 0.51151(13) 1.000 0.0286(6)
C30 C Uani 0.15686(17) 0.31489(12) 0.59199(13) 1.000 0.0319(6)
C31 C Uani 0.25327(17) 0.35558(11) 0.62909(12) 1.000 0.0293(6)
C32 C Uani 0.33658(16) 0.35742(11) 0.58640(12) 1.000 0.0260(5)
C33 C Uani 0.32359(15) 0.31914(11) 0.50580(12) 1.000 0.0233(5)
H21 H Uiso 0.7919(18) 0.1202(13) 0.6500(14) 1.000 0.033(6)
H31 H Uiso 0.6748(17) 0.0323(13) 0.6943(14) 1.000 0.035(6)
H41 H Uiso 0.4883(16) 0.0320(12) 0.6164(12) 1.000 0.022(5)
H71 H Uiso 0.9043(19) 0.2766(14) 0.5242(15) 1.000 0.043(6)
H72 H Uiso 0.908(2) 0.1846(17) 0.5640(16) 1.000 0.056(7)
H73 H Uiso 0.871(2) 0.2576(17) 0.6100(19) 1.000 0.066(8)
H91 H Uiso 0.2376(18) 0.0851(13) 0.4573(14) 1.000 0.032(5)
H92 H Uiso 0.2861(18) 0.1128(14) 0.5487(15) 1.000 0.042(6)
H93 H Uiso 0.3209(16) 0.0288(13) 0.5219(13) 1.000 0.031(5)
H121 H Uiso 0.8701(15) 0.4883(12) 0.3776(11) 1.000 0.018(4)
H131 H Uiso 0.8961(17) 0.4346(13) 0.2475(13) 1.000 0.033(5)
H141 H Uiso 0.8348(17) 0.3012(13) 0.2047(14) 1.000 0.033(6)
H151 H Uiso 0.7457(16) 0.2221(13) 0.2921(13) 1.000 0.028(5)
H171 H Uiso 0.9235(17) 0.4656(12) 0.5461(12) 1.000 0.026(5)
H181 H Uiso 0.8868(19) 0.5411(14) 0.6611(15) 1.000 0.048(7)
H191 H Uiso 0.7080(16) 0.5529(12) 0.6720(13) 1.000 0.026(5)
H201 H Uiso 0.5678(15) 0.4878(11) 0.5744(11) 1.000 0.019(5)
H211 H Uiso 0.6026(16) 0.4113(12) 0.4556(13) 1.000 0.023(5)
H231 H Uiso 0.3147(18) 0.1352(14) 0.2440(14) 1.000 0.040(6)
H241 H Uiso 0.1523(17) 0.1699(13) 0.1476(15) 1.000 0.035(6)
H251 H Uiso 0.0193(19) 0.2498(14) 0.1908(14) 1.000 0.039(6)
H261 H Uiso 0.0565(16) 0.2985(12) 0.3365(13) 1.000 0.026(5)
H291 H Uiso 0.080(2) 0.2489(15) 0.4859(15) 1.000 0.045(7)
H301 H Uiso 0.0998(18) 0.3137(14) 0.6217(14) 1.000 0.039(6)
H311 H Uiso 0.2613(19) 0.3796(14) 0.6829(16) 1.000 0.045(6)
H321 H Uiso 0.4011(16) 0.3848(12) 0.6099(12) 1.000 0.023(5)
H331 H Uiso 0.3799(17) 0.3247(12) 0.4749(13) 1.000 0.031(5)

loop_
_atom_type_symbol
_atom_type_description
_atom_type_scat_dispersion_real
_atom_type_scat_dispersion_imag
_atom_type_scat_source
N N 0.0061 0.0033 'International Tables Vol C Tables 4.2.6.8 and 6.1.1.4'
Fe Fe 0.3463 0.8444 'International Tables Vol C Tables 4.2.6.8 and 6.1.1.4'
Cl Cl 0.1484 0.1585 'International Tables Vol C Tables 4.2.6.8 and 6.1.1.4'
H H 0.0000 0.0000 'International Tables Vol C Tables 4.2.6.8 and 6.1.1.4'
C C 0.0033 0.0016 'International Tables Vol C Tables 4.2.6.8 and 6.1.1.4'

loop_
_geom_angle_atom_site_label_1
_geom_angle_atom_site_label_2
_geom_angle_atom_site_label_3
_geom_angle
_geom_angle_publ_flag
Cl1 Fe Cl2 116.68(2) yes
Cl1 Fe N1 99.38(4) yes
Cl1 Fe N2 100.28(4) yes
Cl1 Fe N3 97.63(4) yes
Cl2 Fe N1 143.94(4) yes
Cl2 Fe N2 99.29(4) yes
Cl2 Fe N3 100.07(4) yes
N1 Fe N2 73.29(5) yes
N1 Fe N3 73.21(5) yes
N2 Fe N3 144.06(5) yes
Fe N1 C1 119.45(11) yes
Fe N1 C5 118.86(11) yes
C1 N1 C5 120.69(14) yes
Fe N2 C6 117.93(11) yes
Fe N2 C10 120.02(10) yes
C6 N2 C10 121.67(15) yes
Fe N3 C8 118.04(12) yes
Fe N3 C22 120.12(10) yes
C8 N3 C22 121.84(15) yes
N1 C1 C2 121.20(17) yes
N1 C1 C6 113.33(14) yes
C2 C1 C6 125.46(17) no
C1 C2 C3 118.20(19) no
C2 C3 C4 120.36(17) no
C3 C4 C5 118.42(18) no
N1 C5 C4 121.03(17) yes
N1 C5 C8 113.45(14) yes
C4 C5 C8 125.52(16) no
N2 C6 C1 114.61(16) yes
N2 C6 C7 126.37(17) yes
C1 C6 C7 119.01(16) no
N3 C8 C5 114.27(15) yes
N3 C8 C9 126.46(17) yes
C5 C8 C9 119.25(15) no
N2 C10 C11 122.90(15) yes
N2 C10 C15 116.02(15) yes
C11 C10 C15 121.00(16) no
C10 C11 C12 117.28(16) no
C10 C11 C16 123.29(15) no
C12 C11 C16 119.37(15) no
C11 C12 C13 121.85(17) no
C12 C13 C14 119.85(17) no
C13 C14 C15 119.89(17) no
C10 C15 C14 120.06(16) no
C11 C16 C17 120.45(16) no
C11 C16 C21 120.85(15) no
C17 C16 C21 118.52(16) no
C16 C17 C18 120.81(19) no
C17 C18 C19 120.27(19) no
C18 C19 C20 119.63(18) no
C19 C20 C21 120.50(19) no
C16 C21 C20 120.24(17) no
N3 C22 C23 116.99(16) yes
N3 C22 C27 121.86(15) yes
C23 C22 C27 121.00(16) no
C22 C23 C24 119.72(18) no
C23 C24 C25 120.12(18) no
C24 C25 C26 119.95(19) no
C25 C26 C27 121.61(17) no
C22 C27 C26 117.57(16) no
C22 C27 C28 123.51(16) no
C26 C27 C28 118.89(16) no
C27 C28 C29 119.66(16) no
C27 C28 C33 121.51(16) no
C29 C28 C33 118.65(16) no
C28 C29 C30 120.86(19) no
C29 C30 C31 119.92(19) no
C30 C31 C32 119.98(17) no
C31 C32 C33 120.36(18) no
C28 C33 C32 120.22(18) no
C1 C2 H21 121.8(14) no
C3 C2 H21 120.0(14) no
C2 C3 H31 117.1(13) no
C4 C3 H31 122.5(13) no
C3 C4 H41 121.1(12) no
C5 C4 H41 120.5(12) no
C6 C7 H71 112.3(14) no
C6 C7 H72 110.6(15) no
C6 C7 H73 109.1(16) no
H71 C7 H72 111(2) no
H71 C7 H73 110(2) no
H72 C7 H73 104(2) no
C8 C9 H91 111.9(14) no
C8 C9 H92 111.3(14) no
C8 C9 H93 111.8(12) no
H91 C9 H92 106(2) no
H91 C9 H93 110.3(18) no
H92 C9 H93 104.9(18) no
C11 C12 H121 117.5(11) no
C13 C12 H121 120.7(11) no
C12 C13 H131 120.7(13) no
C14 C13 H131 119.5(13) no
C13 C14 H141 121.7(13) no
C15 C14 H141 118.4(13) no
C10 C15 H151 116.8(12) no
C14 C15 H151 123.1(12) no
C16 C17 H171 119.3(12) no
C18 C17 H171 119.9(12) no
C17 C18 H181 120.0(14) no
C19 C18 H181 119.8(14) no
C18 C19 H191 119.3(13) no
C20 C19 H191 121.1(13) no
C19 C20 H201 117.5(11) no
C21 C20 H201 122.0(11) no
C16 C21 H211 119.1(12) no
C20 C21 H211 120.5(12) no
C22 C23 H231 119.7(13) no
C24 C23 H231 120.6(13) no
C23 C24 H241 117.7(14) no
C25 C24 H241 122.2(14) no
C24 C25 H251 119.3(13) no
C26 C25 H251 120.8(13) no
C25 C26 H261 120.4(12) no
C27 C26 H261 117.9(12) no
C28 C29 H291 117.8(15) no
C30 C29 H291 121.3(15) no
C29 C30 H301 120.4(13) no
C31 C30 H301 119.7(13) no
C30 C31 H311 118.7(15) no
C32 C31 H311 121.3(15) no
C31 C32 H321 121.1(12) no
C33 C32 H321 118.5(12) no
C28 C33 H331 120.3(12) no
C32 C33 H331 119.3(12) no

loop_
_geom_bond_atom_site_label_1
_geom_bond_atom_site_label_2
_geom_bond_distance
_geom_bond_publ_flag
Fe Cl1 2.3224(6) yes
Fe Cl2 2.2732(5) yes
Fe N1 2.0967(14) yes
Fe N2 2.1952(14) yes
Fe N3 2.1821(14) yes
N1 C1 1.343(2) yes
N1 C5 1.342(2) yes
N2 C6 1.287(2) yes
N2 C10 1.436(2) yes
N3 C8 1.290(2) yes
N3 C22 1.432(2) yes
C1 C2 1.390(2) no
C1 C6 1.491(2) no
C2 C3 1.389(3) no
C3 C4 1.385(3) no
C4 C5 1.392(2) no
C5 C8 1.485(3) no
C6 C7 1.492(3) no
C8 C9 1.494(3) no
C10 C11 1.402(2) no
C10 C15 1.392(3) no
C11 C12 1.399(2) no
C11 C16 1.485(2) no
C12 C13 1.384(3) no
C13 C14 1.382(3) no
C14 C15 1.387(3) no
C16 C17 1.396(3) no
C16 C21 1.400(3) no
C17 C18 1.382(3) no
C18 C19 1.383(3) no
C19 C20 1.386(3) no
C20 C21 1.386(3) no
C22 C23 1.396(2) no
C22 C27 1.401(2) no
C23 C24 1.390(3) no
C24 C25 1.379(3) no
C25 C26 1.385(3) no
C26 C27 1.399(3) no
C27 C28 1.489(2) no
C28 C29 1.397(3) no
C28 C33 1.397(3) no
C29 C30 1.387(3) no
C30 C31 1.383(3) no
C31 C32 1.384(3) no
C32 C33 1.391(3) no
C2 H21 0.91(2) no
C3 H31 0.96(2) no
C4 H41 0.93(2) no
C7 H71 0.96(2) no
C7 H72 0.99(3) no
C7 H73 0.93(3) no
C9 H91 0.93(2) no
C9 H92 0.94(2) no
C9 H93 0.98(2) no
C12 H121 0.927(19) no
C13 H131 0.93(2) no
C14 H141 0.93(2) no
C15 H151 0.97(2) no
C17 H171 0.94(2) no
C18 H181 0.96(2) no
C19 H191 0.93(2) no
C20 H201 0.94(2) no
C21 H211 0.97(2) no
C23 H231 0.96(2) no
C24 H241 0.93(2) no
C25 H251 0.97(2) no
C26 H261 0.97(2) no
C29 H291 0.92(3) no
C30 H301 0.95(2) no
C31 H311 0.92(2) no
C32 H321 0.92(2) no
C33 H331 0.96(2) no
